data_8100878
loop_
_publ_author_name
'Kempe, Rhett'
'Spannenberg, Anke'
'Heller, Detlef'
'Kadyrov, Renat'
'Fehring, Volker'

_publ_section_title
;
Crystal structure of 1,2-bis(diphenylphosphinoxy)-ethane rhodium(I)-
norborna-2,5-diene tetrafluoroborate, C~33~H~32~BF~4~O~2~P~2~Rh, and 
of 1,2-bis(diphenylphosphinoxy)-ethane rhodium(I)-(Z,Z)-cycloocta-
1,5-diene tetrafluoroborate, C~34~H~36~BF~4~O~2~P~2~Rh &#x00B7; C~4~H~8~O 
&#x00B7; 1/4CH~2~Cl~2~
;
_journal_issue 1
_journal_name_full 'Zeitschrift f\"ur Kristallographie - New Crystal Structures'
_journal_page_first 157
_journal_page_last 160
_journal_volume 216
_journal_year 2001
_chemical_formula_sum 'C38.25 H44.5 B Cl0.5 F4 O3 P2 Rh'
_chemical_formula_weight 821.62
_space_group_IT_number 14
_symmetry_cell_setting monoclinic
_symmetry_space_group_name_Hall '-P 2yn'
_symmetry_space_group_name_H-M 'P 1 21/n 1'
_cell_angle_alpha 90.00
_cell_angle_beta 92.31(3)
_cell_angle_gamma 90.00
_cell_formula_units_Z 4
_cell_length_a 9.629(2)
_cell_length_b 24.925(5)
_cell_length_c 16.639(3)
_cell_measurement_temperature 200(2)
_cell_volume 3990.2(14)
_diffrn_ambient_temperature 200(2)
_exptl_crystal_density_diffrn 1.368
_refine_ls_R_factor_obs 0.0603
_refine_ls_wR_factor_obs 0.1695
_cod_original_sg_symbol_H-M 'P 21/n'
_cod_original_formula_sum 'C38.25 H44.50 B Cl0.50 F4 O3 P2 Rh'
_cod_database_code 8100878

loop_
_symmetry_equiv_pos_as_xyz
'x, y, z'
'-x+1/2, y+1/2, -z+1/2'
'-x, -y, -z'
'x-1/2, -y-1/2, z-1/2'

loop_
_atom_site_aniso_label
_atom_site_aniso_U_11
_atom_site_aniso_U_22
_atom_site_aniso_U_33
_atom_site_aniso_U_23
_atom_site_aniso_U_13
_atom_site_aniso_U_12
Rh 0.0235(3) 0.0177(3) 0.0288(3) -0.0025(2) 0.0015(2) 0.0025(2)
P1 0.0252(8) 0.0200(8) 0.0294(8) -0.0010(6) 0.0024(6) 0.0001(6)
P2 0.0254(8) 0.0195(8) 0.0296(8) -0.0028(6) 0.0031(6) 0.0002(6)
O1 0.025(2) 0.036(2) 0.036(2) -0.003(2) 0.001(2) 0.005(2)
O2 0.032(2) 0.018(2) 0.040(2) 0.001(2) 0.000(2) 0.003(2)
C1 0.023(3) 0.041(4) 0.039(4) -0.010(3) 0.005(3) 0.007(3)
C2 0.029(3) 0.032(4) 0.053(4) -0.011(3) 0.002(3) 0.008(3)
C3 0.027(3) 0.018(3) 0.038(4) 0.002(3) 0.003(3) -0.001(2)
C4 0.024(3) 0.033(3) 0.045(4) 0.004(3) 0.004(3) -0.001(3)
C5 0.031(3) 0.023(3) 0.063(5) -0.001(3) -0.002(3) -0.003(3)
C6 0.051(4) 0.029(4) 0.061(5) -0.015(3) -0.019(4) 0.007(3)
C7 0.060(5) 0.041(4) 0.040(4) -0.009(3) -0.002(3) -0.001(4)
C8 0.035(3) 0.028(3) 0.042(4) -0.006(3) 0.007(3) 0.002(3)
C9 0.026(3) 0.025(3) 0.032(3) 0.000(3) -0.002(3) -0.003(3)
C10 0.047(4) 0.027(3) 0.038(4) 0.004(3) -0.004(3) -0.004(3)
C11 0.094(6) 0.026(4) 0.045(4) 0.009(3) -0.023(4) -0.011(4)
C12 0.077(6) 0.060(6) 0.042(4) 0.011(4) 0.006(4) -0.035(5)
C13 0.055(5) 0.065(5) 0.045(4) 0.007(4) 0.008(4) -0.015(4)
C14 0.035(4) 0.040(4) 0.040(4) 0.004(3) 0.005(3) -0.006(3)
C15 0.021(3) 0.028(3) 0.035(3) -0.002(3) 0.006(2) -0.003(2)
C16 0.029(3) 0.037(4) 0.038(4) -0.012(3) 0.006(3) -0.007(3)
C17 0.029(3) 0.057(5) 0.045(4) -0.023(4) 0.004(3) -0.003(3)
C18 0.033(4) 0.076(6) 0.031(4) -0.009(4) 0.010(3) -0.004(4)
C19 0.049(4) 0.054(5) 0.042(4) 0.006(3) 0.014(3) 0.001(4)
C20 0.034(3) 0.032(4) 0.041(4) -0.004(3) 0.009(3) 0.001(3)
C21 0.036(4) 0.017(3) 0.040(4) -0.004(3) 0.004(3) 0.001(3)
C22 0.035(4) 0.032(3) 0.040(4) -0.006(3) 0.007(3) 0.004(3)
C23 0.032(4) 0.043(4) 0.055(4) -0.016(4) 0.006(3) 0.001(3)
C24 0.043(4) 0.038(4) 0.074(5) -0.016(4) 0.028(4) -0.018(3)
C25 0.071(5) 0.034(4) 0.057(5) 0.007(3) 0.031(4) -0.010(4)
C26 0.042(4) 0.037(4) 0.038(4) -0.002(3) 0.008(3) -0.005(3)
C27 0.033(3) 0.025(3) 0.049(4) -0.004(3) -0.001(3) 0.003(3)
C28 0.047(4) 0.028(3) 0.051(4) -0.016(3) -0.011(3) 0.012(3)
C29 0.051(4) 0.047(4) 0.052(4) -0.015(3) 0.006(3) 0.019(4)
C30 0.038(4) 0.062(5) 0.063(5) -0.007(4) 0.011(4) 0.008(4)
C31 0.028(3) 0.029(3) 0.061(5) -0.006(3) -0.002(3) 0.008(3)
C32 0.039(4) 0.035(4) 0.045(4) -0.011(3) -0.011(3) 0.015(3)
C33 0.055(4) 0.045(4) 0.042(4) -0.001(3) -0.008(3) 0.013(4)
C34 0.060(5) 0.029(4) 0.054(4) 0.010(3) -0.001(4) 0.010(3)
B 0.055(5) 0.032(4) 0.062(5) 0.001(4) 0.024(4) -0.023(4)
F1 0.099(4) 0.040(3) 0.140(5) -0.044(3) 0.046(3) -0.006(3)

loop_
_atom_site_label
_atom_site_type_symbol
_atom_site_fract_x
_atom_site_fract_y
_atom_site_fract_z
_atom_site_U_iso_or_equiv
_atom_site_thermal_displace_type
_atom_site_occupancy
_atom_site_calc_flag
_atom_site_refinement_flags
_atom_site_disorder_group
Rh Rh 0.02208(4) 0.15901(2) 0.04724(3) 0.0233(2) Uani 1 d . .
P1 P -0.15933(15) 0.17789(6) -0.03807(9) 0.0249(4) Uani 1 d . .
P2 P 0.00889(15) 0.24275(6) 0.09961(9) 0.0248(4) Uani 1 d . .
O1 O -0.2992(4) 0.2046(2) -0.0059(2) 0.0324(10) Uani 1 d . .
O2 O -0.1130(4) 0.28351(15) 0.0664(2) 0.0304(9) Uani 1 d . .
C1 C -0.3087(6) 0.2219(3) 0.0763(4) 0.0343(15) Uani 1 d . .
H1A H -0.2551(6) 0.1979(3) 0.1113(4) 0.041 Uiso 1 calc R .
H1B H -0.4048(6) 0.2204(3) 0.0914(4) 0.041 Uiso 1 calc R .
C2 C -0.2561(6) 0.2769(3) 0.0866(4) 0.038(2) Uani 1 d . .
H2A H -0.3132(6) 0.3008(3) 0.0532(4) 0.045 Uiso 1 calc R .
H2B H -0.2659(6) 0.2876(3) 0.1421(4) 0.045 Uiso 1 calc R .
C3 C -0.2388(6) 0.1249(2) -0.0991(3) 0.0274(13) Uani 1 d . .
C4 C -0.3260(6) 0.0891(2) -0.0631(4) 0.0339(15) Uani 1 d . .
H4 H -0.3392(6) 0.0914(2) -0.0082(4) 0.041 Uiso 1 calc R .
C5 C -0.3949(6) 0.0493(2) -0.1088(4) 0.039(2) Uani 1 d . .
H5 H -0.4543(6) 0.0255(2) -0.0843(4) 0.047 Uiso 1 calc R .
C6 C -0.3748(7) 0.0455(3) -0.1897(4) 0.047(2) Uani 1 d . .
H6 H -0.4199(7) 0.0189(3) -0.2200(4) 0.057 Uiso 1 calc R .
C7 C -0.2872(8) 0.0812(3) -0.2260(4) 0.047(2) Uani 1 d . .
H7 H -0.2737(8) 0.0785(3) -0.2809(4) 0.056 Uiso 1 calc R .
C8 C -0.2187(6) 0.1211(2) -0.1811(4) 0.0349(15) Uani 1 d . .
H8 H -0.1600(6) 0.1451(2) -0.2059(4) 0.042 Uiso 1 calc R .
C9 C -0.0985(6) 0.2262(2) -0.1096(3) 0.0277(13) Uani 1 d . .
C10 C -0.1728(7) 0.2715(2) -0.1307(4) 0.038(2) Uani 1 d . .
H10 H -0.2592(7) 0.2783(2) -0.1099(4) 0.045 Uiso 1 calc R .
C11 C -0.1127(9) 0.3080(3) -0.1858(4) 0.056(2) Uani 1 d . .
H11 H -0.1610(9) 0.3390(3) -0.2004(4) 0.067 Uiso 1 calc R .
C12 C 0.0146(9) 0.2984(3) -0.2178(4) 0.060(2) Uani 1 d . .
H12 H 0.0520(9) 0.3226(3) -0.2536(4) 0.072 Uiso 1 calc R .
C13 C 0.0842(8) 0.2533(3) -0.1965(4) 0.055(2) Uani 1 d . .
H13 H 0.1696(8) 0.2464(3) -0.2186(4) 0.066 Uiso 1 calc R .
C14 C 0.0322(6) 0.2174(3) -0.1432(4) 0.038(2) Uani 1 d . .
H14 H 0.0832(6) 0.1869(3) -0.1289(4) 0.046 Uiso 1 calc R .
C15 C -0.0111(6) 0.2425(2) 0.2079(3) 0.0278(13) Uani 1 d . .
C16 C 0.0010(6) 0.2900(3) 0.2514(4) 0.0344(15) Uani 1 d . .
H16 H 0.0232(6) 0.3218(3) 0.2257(4) 0.041 Uiso 1 calc R .
C17 C -0.0203(6) 0.2897(3) 0.3329(4) 0.044(2) Uani 1 d . .
H17 H -0.0111(6) 0.3214(3) 0.3622(4) 0.052 Uiso 1 calc R .
C18 C -0.0547(7) 0.2433(3) 0.3712(4) 0.047(2) Uani 1 d . .
H18 H -0.0699(7) 0.2435(3) 0.4260(4) 0.056 Uiso 1 calc R .
C19 C -0.0669(7) 0.1961(3) 0.3281(4) 0.048(2) Uani 1 d . .
H19 H -0.0894(7) 0.1645(3) 0.3541(4) 0.058 Uiso 1 calc R .
C20 C -0.0457(6) 0.1958(3) 0.2463(4) 0.0355(15) Uani 1 d . .
H20 H -0.0549(6) 0.1640(3) 0.2173(4) 0.043 Uiso 1 calc R .
C21 C 0.1538(6) 0.2870(2) 0.0827(4) 0.0311(14) Uani 1 d . .
C22 C 0.2728(6) 0.2874(3) 0.1336(4) 0.0353(15) Uani 1 d . .
H22 H 0.2777(6) 0.2647(3) 0.1780(4) 0.042 Uiso 1 calc R .
C23 C 0.3813(7) 0.3203(3) 0.1194(4) 0.044(2) Uani 1 d . .
H23 H 0.4600(7) 0.3195(3) 0.1537(4) 0.052 Uiso 1 calc R .
C24 C 0.3763(8) 0.3542(3) 0.0556(5) 0.051(2) Uani 1 d . .
H24 H 0.4513(8) 0.3766(3) 0.0465(5) 0.061 Uiso 1 calc R .
C25 C 0.2599(9) 0.3556(3) 0.0038(5) 0.053(2) Uani 1 d . .
H25 H 0.2566(9) 0.3791(3) -0.0397(5) 0.064 Uiso 1 calc R .
C26 C 0.1474(7) 0.3216(3) 0.0168(4) 0.039(2) Uani 1 d . .
H26 H 0.0694(7) 0.3221(3) -0.0180(4) 0.047 Uiso 1 calc R .
C27 C -0.0060(7) 0.0700(2) 0.0534(4) 0.0355(15) Uani 1 d . .
H27 H -0.1012(7) 0.0765(2) 0.0503(4) 0.043 Uiso 1 calc R .
C28 C 0.0625(7) 0.0774(2) -0.0142(4) 0.042(2) Uani 1 d . .
H28 H 0.0115(7) 0.0885(2) -0.0599(4) 0.051 Uiso 1 calc R .
C29 C 0.2155(7) 0.0689(3) -0.0213(5) 0.050(2) Uani 1 d . .
H29A H 0.2459(7) 0.0414(3) 0.0167(5) 0.060 Uiso 1 calc R .
H29B H 0.2321(7) 0.0557(3) -0.0749(5) 0.060 Uiso 1 calc R .
C30 C 0.3016(7) 0.1181(3) -0.0063(5) 0.054(2) Uani 1 d . .
H30A H 0.3014(7) 0.1391(3) -0.0555(5) 0.065 Uiso 1 calc R .
H30B H 0.3968(7) 0.1072(3) 0.0062(5) 0.065 Uiso 1 calc R .
C31 C 0.2541(6) 0.1532(3) 0.0603(4) 0.039(2) Uani 1 d . .
H31 H 0.2588(6) 0.1900(3) 0.0518(4) 0.047 Uiso 1 calc R .
C32 C 0.2050(7) 0.1370(3) 0.1319(4) 0.040(2) Uani 1 d . .
H32 H 0.1783(7) 0.1637(3) 0.1672(4) 0.048 Uiso 1 calc R .
C33 C 0.1899(8) 0.0797(3) 0.1590(4) 0.048(2) Uani 1 d . .
H33A H 0.1997(8) 0.0787(3) 0.2172(4) 0.057 Uiso 1 calc R .
H33B H 0.2659(8) 0.0590(3) 0.1382(4) 0.057 Uiso 1 calc R .
C34 C 0.0550(8) 0.0524(3) 0.1338(4) 0.048(2) Uani 1 d . .
H34A H 0.0705(8) 0.0140(3) 0.1322(4) 0.057 Uiso 1 calc R .
H34B H -0.0124(8) 0.0593(3) 0.1743(4) 0.057 Uiso 1 calc R .
B B -0.6368(5) -0.0740(2) -0.1843(3) 0.049(2) Uani 1 d D .
F1 F -0.6749(6) -0.0286(2) -0.1453(4) 0.092(2) Uani 1 d D .
F2A F -0.5742(11) -0.0593(4) -0.2530(4) 0.067(3) Uiso 0.50 d PD .
F3A F -0.7463(8) -0.1084(3) -0.1936(6) 0.066(2) Uiso 0.50 d PD .
F4A F -0.5535(10) -0.1044(4) -0.1340(5) 0.071(3) Uiso 0.50 d PD .
F2B F -0.5244(8) -0.0700(4) -0.2312(5) 0.061(3) Uiso 0.50 d PD .
F3B F -0.7431(10) -0.0897(6) -0.2357(7) 0.107(4) Uiso 0.50 d PD .
F4B F -0.6380(19) -0.1197(4) -0.1392(9) 0.135(5) Uiso 0.50 d PD .
O100 O 0.2096(21) 0.0966(9) 0.4376(12) 0.139(6) Uiso 0.50 d P .
C100 C 0.3171(30) 0.0043(12) 0.4260(16) 0.119(8) Uiso 0.50 d P .
C101 C 0.3519(25) 0.0636(11) 0.4255(14) 0.103(7) Uiso 0.50 d P .
C102 C 0.1806(48) 0.0039(18) 0.4186(24) 0.192(16) Uiso 0.50 d P .
C103 C 0.1311(10) 0.0597(4) 0.4032(6) 0.172(13) Uiso 0.50 d P .
C200 C 0.2757(10) 0.1195(4) 0.7282(6) 0.293(34) Uiso 0.50 d PR .
O200 O 0.1442(10) 0.1013(4) 0.7526(6) 0.055(3) Uiso 0.50 d PR .
C202 C 0.1059(10) 0.0560(4) 0.7049(6) 0.268(31) Uiso 0.50 d PR .
C203 C 0.2137(10) 0.0462(4) 0.6510(6) 0.170(13) Uiso 0.50 d PR .
C204 C 0.3187(10) 0.0855(4) 0.6654(6) 0.098(8) Uiso 0.50 d PR .
C300 C 0.2812(17) 0.0997(16) 0.7413(15) 0.063(9) Uiso 0.25 d PD .
Cl1 Cl 0.0939(17) 0.0769(8) 0.7424(12) 0.134(5) Uiso 0.25 d PD .
Cl2 Cl 0.3688(14) 0.0871(5) 0.6433(7) 0.096(3) Uiso 0.25 d PD .

loop_
_geom_bond_atom_site_label_1
_geom_bond_atom_site_label_2
_geom_bond_distance
_geom_bond_site_symmetry_2
_geom_bond_publ_flag
Rh C27 2.237(6) . ?
Rh C31 2.241(6) . ?
Rh P1 2.256(2) . ?
Rh P2 2.267(2) . ?
Rh C32 2.277(6) . ?
Rh C28 2.317(6) . ?
P1 O1 1.612(4) . ?
P1 C9 1.808(6) . ?
P1 C3 1.816(6) . ?
P2 O2 1.632(4) . ?
P2 C21 1.809(6) . ?
P2 C15 1.821(6) . ?
O1 C1 1.441(7) . ?
O2 C2 1.441(7) . ?
C1 C2 1.468(9) . ?
C3 C4 1.379(8) . ?
C3 C8 1.389(8) . ?
C4 C5 1.400(9) . ?
C5 C6 1.370(10) . ?
C6 C7 1.381(11) . ?
C7 C8 1.395(9) . ?
C9 C10 1.375(9) . ?
C9 C14 1.414(8) . ?
C10 C11 1.428(10) . ?
C11 C12 1.378(11) . ?
C12 C13 1.347(11) . ?
C13 C14 1.370(10) . ?
C15 C20 1.375(9) . ?
C15 C16 1.391(9) . ?
C16 C17 1.380(9) . ?
C17 C18 1.369(10) . ?
C18 C19 1.379(10) . ?
C19 C20 1.385(9) . ?
C21 C26 1.395(9) . ?
C21 C22 1.397(9) . ?
C22 C23 1.355(9) . ?
C23 C24 1.357(11) . ?
C24 C25 1.387(11) . ?
C25 C26 1.398(10) . ?
C27 C28 1.339(9) . ?
C27 C34 1.504(9) . ?
C28 C29 1.498(9) . ?
C29 C30 1.497(10) . ?
C30 C31 1.499(10) . ?
C31 C32 1.360(10) . ?
C32 C33 1.509(10) . ?
C33 C34 1.510(10) . ?
B F3A 1.363(3) . ?
B F4B 1.363(3) . ?
B F2A 1.363(3) . ?
B F2B 1.363(3) . ?
B F1 1.363(3) . ?
B F3B 1.364(3) . ?
B F4A 1.364(3) . ?
F2A F2B 0.647(12) . ?
F3A F3B 0.843(14) . ?
F3A F4B 1.38(2) . ?
F4A F4B 0.90(2) . ?
O100 C103 1.31(2) . ?
O100 C101 1.62(3) . ?
C100 C102 1.32(5) . ?
C100 C101 1.52(3) . ?
C102 C103 1.49(5) . ?
C200 C300 0.54(4) . ?
C200 O200 1.42 . ?
C200 C204 1.42 . ?
C200 Cl2 1.89(2) . ?
C200 Cl1 2.07(2) . ?
O200 Cl1 0.79(2) . ?
O200 C300 1.34(2) . ?
O200 C202 1.42 . ?
C202 Cl1 0.82(2) . ?
C202 C203 1.42 . ?
C203 C204 1.42 . ?
C203 Cl2 1.82(2) . ?
C203 Cl1 2.09(2) . ?
C204 Cl2 0.62(2) . ?
C204 C300 1.37(3) . ?
C300 Cl1 1.89(2) . ?
C300 Cl2 1.89(2) . ?
